data_7125373
loop_
_publ_author_name
'Sharma, Kamna'
'Gupta, Sandeep K.'
'Borah, Aditya'
'Murugavel, Ramaswamy'

_publ_section_title
;
 Hitherto unknown eight-connected frameworks formed from
 A<sub>4</sub>B<sub>4</sub>O<sub>12</sub> metal organophosphate
 heterocubanes.
;
_journal_issue 55
_journal_name_full 'Chemical communications (Cambridge, England)'
_journal_page_first 7994
_journal_page_last 7997
_journal_paper_doi 10.1039/c9cc01893j
_journal_volume 55
_journal_year 2019
_chemical_formula_moiety 'C14 H20 N O5 P Zn, 2(H2 O), O [+ solvent]'
_chemical_formula_sum 'C14 H24 N O8 P Zn'
_chemical_formula_weight 430.68
_space_group_crystal_system tetragonal
_space_group_IT_number 82
_space_group_name_Hall 'I -4'
_space_group_name_H-M_alt 'I -4'
_atom_sites_solution_hydrogens mixed
_audit_creation_method SHELXL-2014/7
_audit_update_record
;
2019-06-05 deposited with the CCDC.	2019-06-12 downloaded from the CCDC.
;
_cell_angle_alpha 90
_cell_angle_beta 90
_cell_angle_gamma 90
_cell_formula_units_Z 8
_cell_length_a 16.7211(2)
_cell_length_b 16.7211(2)
_cell_length_c 15.5352(4)
_cell_measurement_reflns_used 24287
_cell_measurement_temperature 150(2)
_cell_measurement_theta_max 30.7650
_cell_measurement_theta_min 1.8490
_cell_volume 4343.57(13)
_computing_cell_refinement
;
CrystalClear-SM Expert 2.0 r7 (Rigaku, 2011)
;
_computing_data_collection
;
CrystalClear-SM Expert 2.0 r7 (Rigaku, 2011)
;
_computing_data_reduction
;
CrystalClear-SM Expert 2.0 r7 (Rigaku, 2011)
;
_computing_structure_refinement 'SHELXL-2014/7 (Sheldrick, 2014)'
_computing_structure_solution 'ShelXT (Sheldrick, 2015)'
_diffrn_ambient_temperature 150(2)
_diffrn_measured_fraction_theta_full 0.998
_diffrn_measured_fraction_theta_max 0.998
_diffrn_measurement_device_type 'Rigaku Saturn724+ (2x2 bin mode)'
_diffrn_measurement_method 'profile data from \w-scans'
_diffrn_radiation_type MoK\a
_diffrn_radiation_wavelength 0.71073
_diffrn_reflns_av_R_equivalents 0.0860
_diffrn_reflns_av_unetI/netI 0.0336
_diffrn_reflns_Laue_measured_fraction_full 0.998
_diffrn_reflns_Laue_measured_fraction_max 0.998
_diffrn_reflns_limit_h_max 19
_diffrn_reflns_limit_h_min -19
_diffrn_reflns_limit_k_max 19
_diffrn_reflns_limit_k_min -19
_diffrn_reflns_limit_l_max 18
_diffrn_reflns_limit_l_min -18
_diffrn_reflns_number 49457
_diffrn_reflns_point_group_measured_fraction_full 0.999
_diffrn_reflns_point_group_measured_fraction_max 0.999
_diffrn_reflns_theta_full 24.997
_diffrn_reflns_theta_max 24.997
_diffrn_reflns_theta_min 2.436
_diffrn_source 'Rotating Anode'
_exptl_absorpt_coefficient_mu 1.239
_exptl_absorpt_correction_T_max 1.00000
_exptl_absorpt_correction_T_min 0.80128
_exptl_absorpt_correction_type multi-scan
_exptl_absorpt_process_details
;
CrysAlisPro 1.171.39.46 (Rigaku Oxford Diffraction, 2018)
Empirical absorption correction using spherical harmonics,
 implemented in SCALE3 ABSPACK scaling algorithm.
;
_exptl_crystal_colour colourless
_exptl_crystal_density_diffrn 1.317
_exptl_crystal_description block
_exptl_crystal_F_000 1792
_exptl_crystal_size_max 0.22
_exptl_crystal_size_mid 0.12
_exptl_crystal_size_min 0.06
_refine_diff_density_max 0.385
_refine_diff_density_min -0.352
_refine_diff_density_rms 0.070
_refine_ls_abs_structure_details
;
 Flack x determined using 1614 quotients [(I+)-(I-)]/[(I+)+(I-)]
 (Parsons, Flack and Wagner, Acta Cryst. B69 (2013) 249-259).
;
_refine_ls_abs_structure_Flack -0.005(8)
_refine_ls_extinction_method none
_refine_ls_goodness_of_fit_ref 1.080
_refine_ls_hydrogen_treatment constr
_refine_ls_matrix_type full
_refine_ls_number_parameters 232
_refine_ls_number_reflns 3810
_refine_ls_number_restraints 0
_refine_ls_restrained_S_all 1.080
_refine_ls_R_factor_all 0.0415
_refine_ls_R_factor_gt 0.0393
_refine_ls_shift/su_max 0.001
_refine_ls_shift/su_mean 0.000
_refine_ls_structure_factor_coef Fsqd
_refine_ls_weighting_details 'w=1/[\s^2^(Fo^2^)+(0.0645P)^2^+2.9211P] where P=(Fo^2^+2Fc^2^)/3'
_refine_ls_weighting_scheme calc
_refine_ls_wR_factor_gt 0.1041
_refine_ls_wR_factor_ref 0.1067
_reflns_Friedel_coverage 0.918
_reflns_Friedel_fraction_full 0.999
_reflns_Friedel_fraction_max 0.999
_reflns_number_gt 3619
_reflns_number_total 3810
_reflns_threshold_expression 'I > 2\s(I)'
_cod_data_source_file c9cc01893j2.cif
_cod_data_source_block shelx_CCDC2
_cod_original_cell_volume 4343.57(15)
_cod_database_code 7125373
_shelx_shelxl_version_number 2014/7
_shelx_space_group_comment
;
The symmetry employed for this shelxl refinement is uniquely defined
by the following loop, which should always be used as a source of
symmetry information in preference to the above space-group names.
They are only intended as comments.
;

loop_
_space_group_symop_operation_xyz
'x, y, z'
'-x, -y, z'
'y, -x, -z'
'-y, x, -z'
'x+1/2, y+1/2, z+1/2'
'-x+1/2, -y+1/2, z+1/2'
'y+1/2, -x+1/2, -z+1/2'
'-y+1/2, x+1/2, -z+1/2'

loop_
_atom_site_label
_atom_site_type_symbol
_atom_site_fract_x
_atom_site_fract_y
_atom_site_fract_z
_atom_site_U_iso_or_equiv
_atom_site_adp_type
_atom_site_occupancy
_atom_site_site_symmetry_order
_atom_site_calc_flag
_atom_site_refinement_flags_posn
_atom_site_refinement_flags_adp
Zn1 Zn -0.61770(3) -0.44358(3) -0.59579(4) 0.0264(2) Uani 1 1 d . .
P1 P -0.55004(8) -0.62907(8) -0.60595(9) 0.0277(3) Uani 1 1 d . .
O1 O -0.5877(2) -0.6915(2) -0.6730(3) 0.0302(9) Uani 1 1 d . .
O5 O -0.9111(3) -0.7892(2) -0.8348(3) 0.0373(10) Uani 1 1 d . .
O4 O -0.4616(2) -0.6340(3) -0.6268(3) 0.0459(12) Uani 1 1 d . .
O3 O -0.5679(3) -0.6605(3) -0.5179(3) 0.0469(12) Uani 1 1 d . .
O2 O -0.5865(2) -0.5496(2) -0.6236(3) 0.0367(10) Uani 1 1 d . .
N1 N -0.8892(3) -0.6590(3) -0.8213(5) 0.0490(15) Uani 1 1 d . .
H1 H -0.9076 -0.6115 -0.8288 0.059 Uiso 1 1 calc R U
C5 C -0.8029(4) -0.7136(3) -0.7075(5) 0.0385(15) Uani 1 1 d . .
H5 H -0.8469 -0.7393 -0.6835 0.046 Uiso 1 1 calc R U
C6 C -0.7288(3) -0.7219(3) -0.6695(4) 0.0334(13) Uani 1 1 d . .
C3 C -0.7499(4) -0.6273(4) -0.8166(5) 0.0403(15) Uani 1 1 d . .
H3 H -0.7580 -0.5954 -0.8649 0.048 Uiso 1 1 calc R U
C2 C -0.6731(3) -0.6333(4) -0.7812(4) 0.0352(14) Uani 1 1 d . .
C10 C -0.7184(4) -0.7707(4) -0.5891(5) 0.0435(15) Uani 1 1 d . .
H10 H -0.6610 -0.7773 -0.5786 0.052 Uiso 1 1 calc R U
C1 C -0.6647(3) -0.6812(3) -0.7078(4) 0.0291(12) Uani 1 1 d . .
C4 C -0.8129(3) -0.6673(4) -0.7814(5) 0.0393(15) Uani 1 1 d . .
C13 C -0.9332(4) -0.7199(3) -0.8473(4) 0.0355(14) Uani 1 1 d . .
C11 C -0.7552(5) -0.7250(5) -0.5118(5) 0.0538(19) Uani 1 1 d . .
H11A H -0.7367 -0.6706 -0.5122 0.081 Uiso 1 1 calc R U
H11B H -0.7391 -0.7503 -0.4590 0.081 Uiso 1 1 calc R U
H11C H -0.8124 -0.7258 -0.5162 0.081 Uiso 1 1 calc R U
C7 C -0.6022(4) -0.5940(4) -0.8250(4) 0.0413(15) Uani 1 1 d . .
H7 H -0.5605 -0.5871 -0.7813 0.050 Uiso 1 1 calc R U
C8 C -0.6218(5) -0.5117(5) -0.8604(6) 0.070(2) Uani 1 1 d . .
H8A H -0.6582 -0.5169 -0.9079 0.104 Uiso 1 1 calc R U
H8B H -0.5735 -0.4863 -0.8796 0.104 Uiso 1 1 calc R U
H8C H -0.6461 -0.4799 -0.8161 0.104 Uiso 1 1 calc R U
C14 C -1.0113(3) -0.7024(4) -0.8937(6) 0.0471(18) Uani 1 1 d . .
H14A H -1.0045 -0.7110 -0.9543 0.071 Uiso 1 1 calc R U
H14B H -1.0265 -0.6478 -0.8836 0.071 Uiso 1 1 calc R U
H14C H -1.0524 -0.7373 -0.8723 0.071 Uiso 1 1 calc R U
C12 C -0.7564(5) -0.8535(4) -0.5946(6) 0.064(2) Uani 1 1 d . .
H12A H -0.8121 -0.8483 -0.6087 0.095 Uiso 1 1 calc R U
H12B H -0.7510 -0.8802 -0.5402 0.095 Uiso 1 1 calc R U
H12C H -0.7300 -0.8842 -0.6385 0.095 Uiso 1 1 calc R U
C9 C -0.5683(5) -0.6496(7) -0.8948(7) 0.086(3) Uani 1 1 d . .
H9A H -0.5503 -0.6985 -0.8688 0.129 Uiso 1 1 calc R U
H9B H -0.5242 -0.6238 -0.9230 0.129 Uiso 1 1 calc R U
H9C H -0.6092 -0.6613 -0.9363 0.129 Uiso 1 1 calc R U
O6 O -0.7231(3) -0.8885(3) -0.8268(4) 0.0708(16) Uani 1 1 d G .
H6A H -0.7308 -0.8391 -0.8369 0.106 Uiso 1 1 d G U
H6B H -0.7687 -0.9100 -0.8346 0.106 Uiso 1 1 d G U
O7 O -0.6101(4) -0.9726(5) -0.7227(5) 0.109(3) Uani 1 1 d G .
H7A H -0.6431 -0.9985 -0.7536 0.164 Uiso 1 1 d G U
H7B H -0.6123 -0.9251 -0.7419 0.164 Uiso 1 1 d G U
O8 O -0.5709(6) -0.8852(8) -0.9247(7) 0.153(4) Uani 1 1 d . .

loop_
_atom_site_aniso_label
_atom_site_aniso_U_11
_atom_site_aniso_U_22
_atom_site_aniso_U_33
_atom_site_aniso_U_23
_atom_site_aniso_U_13
_atom_site_aniso_U_12
Zn1 0.0220(3) 0.0240(3) 0.0331(3) 0.0015(3) -0.0011(3) 0.0006(2)
P1 0.0232(7) 0.0262(7) 0.0336(7) -0.0050(6) -0.0012(7) -0.0023(5)
O1 0.026(2) 0.028(2) 0.036(2) -0.0114(17) -0.0001(17) -0.0025(15)
O5 0.045(2) 0.027(2) 0.039(2) -0.0027(18) -0.0127(19) -0.0032(18)
O4 0.023(2) 0.040(2) 0.074(3) -0.020(2) -0.001(2) -0.0022(18)
O3 0.061(3) 0.047(3) 0.033(2) -0.0008(19) -0.009(2) -0.022(2)
O2 0.038(2) 0.029(2) 0.043(3) -0.0109(18) -0.0057(18) 0.0028(17)
N1 0.034(3) 0.022(3) 0.091(5) -0.005(3) -0.018(3) -0.002(2)
C5 0.032(3) 0.026(3) 0.057(4) -0.006(3) 0.002(3) -0.009(2)
C6 0.032(3) 0.026(3) 0.042(3) -0.005(3) 0.001(3) -0.005(2)
C3 0.042(4) 0.035(3) 0.044(4) -0.009(3) -0.008(3) -0.005(3)
C2 0.029(3) 0.037(3) 0.039(3) -0.018(3) -0.002(2) -0.006(2)
C10 0.043(3) 0.036(3) 0.052(4) 0.008(3) 0.002(3) -0.012(3)
C1 0.028(3) 0.026(3) 0.033(3) -0.009(2) -0.002(2) -0.004(2)
C4 0.027(3) 0.030(3) 0.060(4) -0.013(3) -0.011(3) -0.003(2)
C13 0.035(3) 0.026(3) 0.046(4) -0.010(3) 0.002(3) -0.002(2)
C11 0.062(5) 0.053(4) 0.046(4) 0.002(3) 0.001(4) -0.011(4)
C7 0.039(3) 0.053(4) 0.032(3) -0.008(3) -0.005(3) -0.010(3)
C8 0.056(5) 0.074(6) 0.079(6) 0.031(5) 0.006(4) -0.012(4)
C14 0.027(3) 0.035(3) 0.080(6) -0.011(4) -0.015(3) 0.002(2)
C12 0.081(5) 0.036(4) 0.074(5) 0.002(4) -0.004(5) -0.019(4)
C9 0.054(5) 0.116(8) 0.088(7) -0.052(6) 0.031(5) -0.030(5)
O6 0.056(3) 0.073(4) 0.083(4) 0.010(3) -0.015(3) -0.015(3)
O7 0.095(6) 0.106(6) 0.127(7) 0.019(5) -0.001(5) 0.011(5)
O8 0.100(6) 0.224(12) 0.133(9) 0.016(8) -0.024(6) 0.014(7)

loop_
_atom_type_symbol
_atom_type_description
_atom_type_scat_dispersion_real
_atom_type_scat_dispersion_imag
_atom_type_scat_source
C C 0.0033 0.0016 'International Tables Vol C Tables 4.2.6.8 and 6.1.1.4'
H H 0.0000 0.0000 'International Tables Vol C Tables 4.2.6.8 and 6.1.1.4'
N N 0.0061 0.0033 'International Tables Vol C Tables 4.2.6.8 and 6.1.1.4'
O O 0.0106 0.0060 'International Tables Vol C Tables 4.2.6.8 and 6.1.1.4'
P P 0.1023 0.0942 'International Tables Vol C Tables 4.2.6.8 and 6.1.1.4'
Zn Zn 0.2839 1.4301 'International Tables Vol C Tables 4.2.6.8 and 6.1.1.4'

loop_
_geom_angle_atom_site_label_1
_geom_angle_atom_site_label_2
_geom_angle_atom_site_label_3
_geom_angle
_geom_angle_site_symmetry_1
_geom_angle_site_symmetry_3
O2 Zn1 O3 113.9(2) . 3_544
O2 Zn1 O4 112.64(19) . 2_445
O3 Zn1 O4 115.0(2) 3_544 2_445
O2 Zn1 O5 110.52(18) . 8_353
O3 Zn1 O5 100.46(18) 3_544 8_353
O4 Zn1 O5 102.88(17) 2_445 8_353
O2 P1 O3 113.6(3) . .
O2 P1 O4 114.2(3) . .
O3 P1 O4 111.8(3) . .
O2 P1 O1 107.5(2) . .
O3 P1 O1 106.7(2) . .
O4 P1 O1 102.1(2) . .
C1 O1 P1 122.0(3) . .
C13 O5 Zn1 125.1(4) . 7_433
P1 O4 Zn1 125.7(3) . 2_445
P1 O3 Zn1 133.8(3) . 4_454
P1 O2 Zn1 154.9(3) . .
C13 N1 C4 123.8(5) . .
C6 C5 C4 121.1(6) . .
C5 C6 C1 117.1(6) . .
C5 C6 C10 121.0(6) . .
C1 C6 C10 121.8(5) . .
C4 C3 C2 121.0(7) . .
C1 C2 C3 117.0(6) . .
C1 C2 C7 122.4(5) . .
C3 C2 C7 120.6(6) . .
C6 C10 C12 113.5(6) . .
C6 C10 C11 109.3(5) . .
C12 C10 C11 109.0(6) . .
C2 C1 C6 123.1(5) . .
C2 C1 O1 118.4(5) . .
C6 C1 O1 118.5(5) . .
C3 C4 C5 120.7(6) . .
C3 C4 N1 118.0(7) . .
C5 C4 N1 121.3(6) . .
O5 C13 N1 120.7(6) . .
O5 C13 C14 120.9(5) . .
N1 C13 C14 118.4(5) . .
C2 C7 C8 112.8(6) . .
C2 C7 C9 110.1(6) . .
C8 C7 C9 111.8(7) . .

loop_
_geom_bond_atom_site_label_1
_geom_bond_atom_site_label_2
_geom_bond_distance
_geom_bond_site_symmetry_2
Zn1 O2 1.898(4) .
Zn1 O3 1.916(4) 3_544
Zn1 O4 1.917(4) 2_445
Zn1 O5 1.970(4) 8_353
P1 O2 1.487(4) .
P1 O3 1.495(5) .
P1 O4 1.516(4) .
P1 O1 1.603(4) .
O1 C1 1.406(7) .
O5 C13 1.230(7) .
O5 Zn1 1.970(4) 7_433
O4 Zn1 1.917(4) 2_445
O3 Zn1 1.916(4) 4_454
N1 C13 1.320(8) .
N1 C4 1.424(8) .
C5 C6 1.380(9) .
C5 C4 1.394(10) .
C6 C1 1.404(8) .
C6 C10 1.501(9) .
C3 C4 1.364(9) .
C3 C2 1.402(9) .
C2 C1 1.400(9) .
C2 C7 1.516(9) .
C10 C12 1.526(9) .
C10 C11 1.552(10) .
C13 C14 1.521(9) .
C7 C8 1.518(11) .
C7 C9 1.537(11) .

loop_
_geom_hbond_atom_site_label_D
_geom_hbond_atom_site_label_H
_geom_hbond_atom_site_label_A
_geom_hbond_distance_DH
_geom_hbond_distance_HA
_geom_hbond_distance_DA
_geom_hbond_angle_DHA
_geom_hbond_site_symmetry_A
C14 H14A O3 0.96 2.66 3.277(9) 122.7 6_334
O6 H6B O4 0.85 1.94 2.779(7) 169.9 8_343
O7 H7B O6 0.85 2.36 2.858 118.3 .

loop_
_geom_torsion_atom_site_label_1
_geom_torsion_atom_site_label_2
_geom_torsion_atom_site_label_3
_geom_torsion_atom_site_label_4
_geom_torsion
_geom_torsion_site_symmetry_1
_geom_torsion_site_symmetry_4
O2 P1 O1 C1 -27.9(5) . .
O3 P1 O1 C1 94.2(5) . .
O4 P1 O1 C1 -148.4(4) . .
O2 P1 O4 Zn1 46.1(5) . 2_445
O3 P1 O4 Zn1 -84.6(4) . 2_445
O1 P1 O4 Zn1 161.7(3) . 2_445
O2 P1 O3 Zn1 -52.8(5) . 4_454
O4 P1 O3 Zn1 78.2(5) . 4_454
O1 P1 O3 Zn1 -171.0(4) . 4_454
O3 P1 O2 Zn1 40.2(8) . .
O4 P1 O2 Zn1 -89.6(7) . .
O1 P1 O2 Zn1 158.0(6) . .
O3 Zn1 O2 P1 -40.6(7) 3_544 .
O4 Zn1 O2 P1 92.7(7) 2_445 .
O5 Zn1 O2 P1 -152.8(6) 8_353 .
C4 C5 C6 C1 0.7(9) . .
C4 C5 C6 C10 179.0(6) . .
C4 C3 C2 C1 -0.9(9) . .
C4 C3 C2 C7 175.0(6) . .
C5 C6 C10 C12 49.4(9) . .
C1 C6 C10 C12 -132.4(7) . .
C5 C6 C10 C11 -72.5(7) . .
C1 C6 C10 C11 105.8(7) . .
C3 C2 C1 C6 -0.2(8) . .
C7 C2 C1 C6 -176.0(5) . .
C3 C2 C1 O1 177.1(5) . .
C7 C2 C1 O1 1.3(8) . .
C5 C6 C1 C2 0.3(8) . .
C10 C6 C1 C2 -178.0(6) . .
C5 C6 C1 O1 -177.0(5) . .
C10 C6 C1 O1 4.7(8) . .
P1 O1 C1 C2 85.8(6) . .
P1 O1 C1 C6 -96.8(5) . .
C2 C3 C4 C5 1.9(9) . .
C2 C3 C4 N1 -179.4(6) . .
C6 C5 C4 C3 -1.8(9) . .
C6 C5 C4 N1 179.6(6) . .
C13 N1 C4 C3 125.5(7) . .
C13 N1 C4 C5 -55.9(10) . .
Zn1 O5 C13 N1 -155.0(5) 7_433 .
Zn1 O5 C13 C14 24.5(9) 7_433 .
C4 N1 C13 O5 3.1(11) . .
C4 N1 C13 C14 -176.5(7) . .
C1 C2 C7 C8 -143.7(7) . .
C3 C2 C7 C8 40.6(8) . .
C1 C2 C7 C9 90.6(8) . .
C3 C2 C7 C9 -85.1(9) . .
